data_7023624
loop_
_publ_author_name
'Wang, Xiuli'
'Li, Na'
'Tian, Aixiang'
'Ying, Jun'
'Liu, Guocheng'
'Lin, Hongyan'
'Zhang, Juwen'
'Yang, Yang'

_publ_section_title
;
 Two polyoxometalate-directed 3D metal-organic frameworks with
 multinuclear silver-ptz cycle/belts as subunits.
;
_journal_issue 41
_journal_name_full 'Dalton transactions (Cambridge, England : 2003)'
_journal_page_first 14856
_journal_page_last 14865
_journal_paper_doi 10.1039/c3dt51610e
_journal_volume 42
_journal_year 2013
_chemical_formula_sum 'C24 H32 Ag7 N21 O71 P2 W18'
_chemical_formula_weight 5877.04
_chemical_name_systematic
; 
 ? 
;
_space_group_IT_number 2
_symmetry_cell_setting triclinic
_symmetry_space_group_name_Hall '-P 1'
_symmetry_space_group_name_H-M 'P -1'
_atom_sites_solution_hydrogens geom
_atom_sites_solution_primary direct
_atom_sites_solution_secondary difmap
_audit_creation_method SHELXL-97
_cell_angle_alpha 86.0240(10)
_cell_angle_beta 85.8840(10)
_cell_angle_gamma 85.8160(10)
_cell_formula_units_Z 2
_cell_length_a 13.5036(10)
_cell_length_b 16.6916(12)
_cell_length_c 19.3851(13)
_cell_measurement_temperature 298(2)
_cell_volume 4337.4(5)
_computing_cell_refinement 'Bruker SAINT'
_computing_data_collection 'Bruker APEX2'
_computing_data_reduction 'Bruker SAINT'
_computing_molecular_graphics 'Bruker SHELXTL'
_computing_publication_material 'Bruker SHELXTL'
_computing_structure_refinement 'SHELXL-97 (Sheldrick, 1997)'
_computing_structure_solution 'SHELXS-97 (Sheldrick, 1990)'
_diffrn_ambient_temperature 298(2)
_diffrn_measured_fraction_theta_full 0.993
_diffrn_measured_fraction_theta_max 0.915
_diffrn_radiation_monochromator graphite
_diffrn_radiation_source 'fine-focus sealed tube'
_diffrn_radiation_type MoK\a
_diffrn_radiation_wavelength 0.71073
_diffrn_reflns_av_R_equivalents 0.0478
_diffrn_reflns_av_sigmaI/netI 0.0999
_diffrn_reflns_limit_h_max 18
_diffrn_reflns_limit_h_min -14
_diffrn_reflns_limit_k_max 22
_diffrn_reflns_limit_k_min -19
_diffrn_reflns_limit_l_max 25
_diffrn_reflns_limit_l_min -22
_diffrn_reflns_number 27422
_diffrn_reflns_theta_full 25.00
_diffrn_reflns_theta_max 28.40
_diffrn_reflns_theta_min 1.23
_exptl_absorpt_coefficient_mu 25.451
_exptl_absorpt_correction_T_max 0.037
_exptl_absorpt_correction_T_min 0.024
_exptl_absorpt_correction_type multi-scan
_exptl_absorpt_process_details 'SADABS, Sheldrick, 1996'
_exptl_crystal_colour yellow
_exptl_crystal_density_diffrn 4.500
_exptl_crystal_density_method 'not measured'
_exptl_crystal_description block
_exptl_crystal_F_000 5164
_exptl_crystal_size_max 0.16
_exptl_crystal_size_mid 0.15
_exptl_crystal_size_min 0.13
_refine_diff_density_max 4.459
_refine_diff_density_min -4.880
_refine_diff_density_rms 0.562
_refine_ls_extinction_method none
_refine_ls_goodness_of_fit_ref 1.023
_refine_ls_hydrogen_treatment constr
_refine_ls_matrix_type full
_refine_ls_number_parameters 1276
_refine_ls_number_reflns 19935
_refine_ls_number_restraints 235
_refine_ls_restrained_S_all 1.019
_refine_ls_R_factor_all 0.0921
_refine_ls_R_factor_gt 0.0591
_refine_ls_shift/su_max 0.010
_refine_ls_shift/su_mean 0.000
_refine_ls_structure_factor_coef Fsqd
_refine_ls_weighting_details 'calc w=1/[\s^2^(Fo^2^)+(0.0674P)^2^+0.0000P] where P=(Fo^2^+2Fc^2^)/3'
_refine_ls_weighting_scheme calc
_refine_ls_wR_factor_gt 0.1345
_refine_ls_wR_factor_ref 0.1514
_reflns_number_gt 13952
_reflns_number_total 19935
_reflns_threshold_expression >2sigma(I)
_cod_data_source_file c3dt51610e.txt
_cod_data_source_block compound-1
_cod_original_sg_symbol_H-M P-1
_cod_database_code 7023624

loop_
_symmetry_equiv_pos_as_xyz
'x, y, z'
'-x, -y, -z'

loop_
_atom_site_label
_atom_site_type_symbol
_atom_site_fract_x
_atom_site_fract_y
_atom_site_fract_z
_atom_site_U_iso_or_equiv
_atom_site_adp_type
_atom_site_occupancy
_atom_site_symmetry_multiplicity
_atom_site_calc_flag
_atom_site_refinement_flags
W1 W 0.58814(5) 0.19989(4) 0.85500(4) 0.01418(15) Uani 1 1 d .
Ag1 Ag 1.33182(10) 0.29112(8) 0.76064(8) 0.0245(3) Uani 1 1 d .
P1 P 0.8137(3) 0.1681(2) 0.7541(2) 0.0096(8) Uani 1 1 d .
O1 O 0.8717(8) 0.1573(6) 0.8181(6) 0.014(2) Uani 1 1 d U
O1W O 0.6577(12) 0.0083(11) 1.4304(8) 0.053(5) Uani 1 1 d .
N1 N 1.3508(10) 0.4147(8) 0.7840(8) 0.017(3) Uani 1 1 d .
C1 C 1.3592(11) 0.0432(11) 0.8007(10) 0.020(4) Uani 1 1 d .
W2 W 1.03792(5) 0.15215(4) 0.64725(4) 0.01721(16) Uani 1 1 d .
Ag2 Ag 0.53919(13) 0.43322(10) 1.07162(8) 0.0328(4) Uani 1 1 d .
P2 P 0.8820(3) 0.3862(2) 0.7960(2) 0.0099(8) Uani 1 1 d .
O2 O 0.8771(8) 0.2015(6) 0.6913(6) 0.013(2) Uani 1 1 d U
N2 N 0.3720(12) 0.1703(10) 1.4864(8) 0.031(4) Uani 1 1 d .
C2 C 0.3132(12) 0.2551(10) 1.0973(9) 0.014(3) Uani 1 1 d U
O2W O 0.452(3) 0.370(2) 0.467(2) 0.182(15) Uani 1 1 d U
W3 W 0.65597(5) 0.40536(4) 0.89237(4) 0.01428(15) Uani 1 1 d .
Ag3 Ag 0.31518(14) 0.19473(11) 1.26683(8) 0.0391(4) Uani 1 1 d .
O3 O 0.7151(8) 0.2187(6) 0.7658(6) 0.015(2) Uani 1 1 d .
O3W O 0.3187(13) 0.6894(9) 0.8652(12) 0.065(6) Uani 1 1 d .
N3 N 0.3407(11) 0.2565(9) 1.1643(8) 0.019(3) Uani 1 1 d .
C3 C 0.0296(19) 0.3167(18) 1.4461(14) 0.058(7) Uani 1 1 d U
H3A H -0.0289 0.3494 1.4433 0.069 Uiso 1 1 calc R
W4 W 0.89441(5) 0.44185(4) 0.61696(4) 0.01533(15) Uani 1 1 d .
Ag4 Ag 1.35032(12) 0.34936(10) 0.94652(8) 0.0342(4) Uani 1 1 d .
O4 O 0.9280(10) 0.3710(8) 0.7232(7) 0.034(2) Uani 1 1 d .
O4W O 0.843(2) 0.090(2) 0.420(2) 0.181(17) Uani 1 1 d .
N4 N 0.0437(16) 0.2487(13) 1.4138(12) 0.056(6) Uani 1 1 d .
C4 C 0.1044(16) 0.3357(13) 1.4830(12) 0.040(5) Uani 1 1 d U
H4A H 0.0931 0.3784 1.5115 0.048 Uiso 1 1 calc R
W5 W 0.68812(5) -0.00430(4) 0.81262(4) 0.01734(16) Uani 1 1 d .
Ag5 Ag 1.34945(14) 0.14813(11) 0.59576(8) 0.0432(5) Uani 1 1 d .
O5 O 0.9262(7) 0.3277(6) 0.8507(6) 0.009(2) Uani 1 1 d U
O5W O 0.8867(16) 0.1444(14) 0.1477(17) 0.135(13) Uani 1 1 d .
N5 N 1.3543(11) 0.1187(9) 0.7054(8) 0.027(4) Uani 1 1 d .
C5 C 0.1321(16) 0.2055(13) 1.4099(12) 0.038(5) Uani 1 1 d U
H5A H 0.1387 0.1590 1.3856 0.046 Uiso 1 1 calc R
W6 W 0.69909(5) 0.05192(4) 0.64082(4) 0.01862(16) Uani 1 1 d .
Ag6 Ag 0.54731(13) 0.04960(10) 1.33258(9) 0.0401(4) Uani 1 1 d .
O6 O 0.7676(8) 0.3858(6) 0.7977(6) 0.014(2) Uani 1 1 d .
N6 N 1.3264(11) 0.1607(9) 0.7575(8) 0.023(4) Uani 1 1 d .
C6 C 1.3603(16) -0.1011(12) 0.8306(11) 0.035(5) Uani 1 1 d .
H6A H 1.3378 -0.1090 0.7875 0.042 Uiso 1 1 calc R
O6W O 0.113(2) 0.7331(17) 0.688(3) 0.22(2) Uani 1 1 d .
W7 W 0.59406(5) 0.25337(4) 0.68414(4) 0.01596(15) Uani 1 1 d .
Ag7 Ag 0.49257(15) 0.36144(12) 1.24114(10) 0.0483(5) Uani 1 1 d .
O7 O 1.0933(10) 0.4130(7) 0.8664(7) 0.026(3) Uani 1 1 d .
N7 N 1.3710(15) 0.4736(13) 0.5573(10) 0.048(5) Uani 1 1 d .
C7 C 0.1949(16) 0.2955(13) 1.4805(14) 0.045(6) Uani 1 1 d .
H7A H 0.2452 0.3126 1.5051 0.054 Uiso 1 1 calc R
O63 O 0.5421(15) 0.3075(12) 1.3484(11) 0.070(6) Uani 1 1 d U
W8 W 0.90647(5) -0.02741(4) 0.71539(4) 0.01802(16) Uani 1 1 d .
O8 O 1.0006(8) 0.5965(7) 0.7628(6) 0.018(3) Uani 1 1 d .
N8 N 1.3771(15) -0.1634(11) 0.8768(10) 0.042(5) Uani 1 1 d .
C8 C 0.2131(16) 0.2290(10) 1.4414(10) 0.029(5) Uani 1 1 d .
W9 W 0.88203(5) 0.31781(4) 0.97221(4) 0.01546(15) Uani 1 1 d .
O9 O 0.8679(8) 0.2085(7) 0.9544(6) 0.017(3) Uani 1 1 d .
N9 N 0.0781(13) 0.1598(10) 1.0924(10) 0.036(4) Uani 1 1 d .
C9 C 1.3164(17) 0.5381(14) 0.5377(14) 0.045(6) Uani 1 1 d U
H9A H 1.3092 0.5504 0.4908 0.054 Uiso 1 1 calc R
W10 W 0.65802(5) 0.46062(4) 0.72238(4) 0.01574(15) Uani 1 1 d .
O10 O 0.7789(8) 0.1285(7) 0.5926(6) 0.019(3) Uani 1 1 d .
N10 N 0.4576(13) 0.1359(11) 1.4544(9) 0.034(4) Uani 1 1 d .
C10 C 1.2706(18) 0.5869(17) 0.5845(14) 0.056(8) Uani 1 1 d .
H10A H 1.2297 0.6313 0.5702 0.068 Uiso 1 1 calc R
W11 W 0.81735(5) 0.11203(4) 0.93155(4) 0.01557(15) Uani 1 1 d .
O11 O 0.8817(8) 0.4856(7) 0.5357(6) 0.021(3) Uani 1 1 d .
N11 N 0.3559(11) 0.1674(9) 1.3732(8) 0.024(4) Uani 1 1 d .
C11 C 1.2855(14) 0.5696(12) 0.6558(11) 0.030(5) Uani 1 1 d U
H11A H 1.2541 0.6025 0.6888 0.037 Uiso 1 1 calc R
W12 W 1.10021(5) 0.35897(4) 0.68769(4) 0.01657(16) Uani 1 1 d .
O12 O 0.7579(8) 0.4393(6) 0.6538(6) 0.016(3) Uani 1 1 d .
N12 N 1.3311(12) 0.1165(10) 0.8181(9) 0.031(4) Uani 1 1 d .
C12 C 0.0924(17) 0.1172(13) 1.0357(13) 0.040(5) Uani 1 1 d U
H12A H 0.0433 0.0866 1.0221 0.048 Uiso 1 1 calc R
W13 W 1.07137(5) 0.51457(4) 0.81736(4) 0.01895(16) Uani 1 1 d .
O13 O 0.7488(8) 0.3410(7) 0.9454(6) 0.018(3) Uani 1 1 d .
N13 N 0.4134(11) 0.3108(9) 1.1602(8) 0.022(3) Uani 1 1 d U
C13 C 1.4333(16) -0.0802(13) 0.9562(13) 0.040(5) Uani 1 1 d U
H13A H 1.4590 -0.0741 0.9987 0.048 Uiso 1 1 calc R
W14 W 0.83033(5) 0.23427(4) 0.57819(4) 0.01577(15) Uani 1 1 d .
O14 O 1.0359(8) 0.4200(7) 0.6158(6) 0.018(3) Uani 1 1 d U
N14 N 0.3660(10) 0.3034(8) 1.0541(8) 0.019(3) Uani 1 1 d U
C14 C 0.1477(14) 0.2033(11) 1.1137(11) 0.027(4) Uani 1 1 d U
H14A H 0.1345 0.2318 1.1533 0.032 Uiso 1 1 calc R
W15 W 1.03181(5) 0.09113(4) 0.83372(4) 0.01500(15) Uani 1 1 d .
O15 O 0.8316(8) 0.6142(6) 0.8448(6) 0.015(2) Uani 1 1 d U
N15 N 1.3768(12) 0.0404(9) 0.7304(8) 0.025(4) Uani 1 1 d .
C15 C 0.3103(14) 0.1889(11) 1.4342(10) 0.027(5) Uani 1 1 d .
W16 W 0.85910(5) 0.59413(4) 0.74833(4) 0.01749(16) Uani 1 1 d .
O16 O 0.6070(8) 0.3608(7) 0.7126(6) 0.018(3) Uani 1 1 d .
N16 N 1.3710(10) 0.4278(9) 0.8510(8) 0.022(3) Uani 1 1 d .
C16 C 0.1827(16) 0.1210(13) 0.9991(12) 0.039(5) Uani 1 1 d U
H16A H 0.1941 0.0927 0.9593 0.047 Uiso 1 1 calc R
W17 W 1.09513(5) 0.29809(4) 0.87358(4) 0.01469(15) Uani 1 1 d .
O17 O 0.6934(10) 0.1727(8) 0.9132(7) 0.034(2) Uani 1 1 d .
N17 N 0.4261(11) 0.3374(9) 1.0940(8) 0.024(4) Uani 1 1 d .
C17 C 0.2547(17) 0.1636(11) 1.0180(10) 0.033(5) Uani 1 1 d .
H17A H 0.3151 0.1649 0.9918 0.040 Uiso 1 1 calc R
W18 W 0.85861(5) 0.53512(4) 0.91926(4) 0.01711(16) Uani 1 1 d .
O18 O 0.4944(8) 0.2763(8) 0.6333(7) 0.028(3) Uani 1 1 d .
N18 N 1.3899(10) 0.5389(8) 0.7876(8) 0.018(3) Uani 1 1 d U
C18 C 1.4156(16) -0.1511(12) 0.9395(11) 0.033(5) Uani 1 1 d .
H18A H 1.4290 -0.1952 0.9702 0.039 Uiso 1 1 calc R
O19 O 0.8797(8) 0.3337(6) 0.5919(6) 0.015(2) Uani 1 1 d .
N19 N 1.3913(9) 0.5025(8) 0.8527(7) 0.015(3) Uani 1 1 d .
C19 C 1.3882(14) 0.4523(12) 0.6225(10) 0.027(4) Uani 1 1 d U
H19A H 1.4262 0.4051 0.6337 0.032 Uiso 1 1 calc R
O20 O 0.9742(8) 0.0512(7) 0.6588(6) 0.019(3) Uani 1 1 d .
N20 N 0.4494(12) 0.1354(10) 1.3882(8) 0.028(4) Uani 1 1 d .
C20 C 1.3474(12) 0.5033(10) 0.6762(9) 0.019(4) Uani 1 1 d U
O21 O 0.7675(8) 0.0290(7) 0.8817(6) 0.019(3) Uani 1 1 d U
C21 C 1.4145(15) -0.0134(13) 0.9119(10) 0.032(5) Uani 1 1 d .
H21A H 1.4264 0.0378 0.9240 0.038 Uiso 1 1 calc R
O22 O 1.1795(8) 0.5612(7) 0.8233(7) 0.028(3) Uani 1 1 d .
C22 C 0.2382(14) 0.2063(11) 1.0777(10) 0.025(4) Uani 1 1 d U
O23 O 0.6149(8) 0.1447(7) 0.6686(7) 0.020(3) Uani 1 1 d .
C23 C 1.3773(13) -0.0252(11) 0.8485(10) 0.022(4) Uani 1 1 d U
O24 O 0.9745(9) -0.1157(7) 0.6970(7) 0.029(3) Uani 1 1 d .
C24 C 1.3630(11) 0.4831(10) 0.7485(9) 0.016(3) Uani 1 1 d U
O25 O 1.1373(8) 0.0341(7) 0.8524(6) 0.018(3) Uani 1 1 d U
O26 O 0.9076(8) 0.4733(6) 0.8124(6) 0.012(2) Uani 1 1 d .
O27 O 0.9026(8) 0.5333(7) 0.6674(6) 0.020(3) Uani 1 1 d .
O28 O 0.5983(8) 0.4641(7) 0.8147(6) 0.018(3) Uani 1 1 d U
O29 O 0.9609(8) 0.1822(7) 0.5704(7) 0.023(3) Uani 1 1 d .
O30 O 0.9490(8) 0.0654(7) 0.9150(6) 0.014(2) Uani 1 1 d U
O31 O 0.9692(9) 0.0075(7) 0.7902(6) 0.020(3) Uani 1 1 d .
O32 O 0.6071(8) 0.0911(7) 0.8290(6) 0.016(2) Uani 1 1 d .
O33 O 0.8930(8) 0.4330(7) 0.9593(6) 0.019(3) Uani 1 1 d .
O34 O 0.5223(7) 0.2314(6) 0.7704(6) 0.013(2) Uani 1 1 d U
O35 O 0.8617(10) 0.3100(8) 1.0602(7) 0.029(3) Uani 1 1 d .
O36 O 0.6065(8) 0.3092(7) 0.8651(6) 0.017(3) Uani 1 1 d .
O37 O 0.4886(8) 0.1909(7) 0.9142(7) 0.022(3) Uani 1 1 d .
O38 O 1.0619(8) 0.1321(7) 0.7411(6) 0.016(3) Uani 1 1 d .
O39 O 1.0227(8) 0.2985(7) 0.9621(6) 0.019(3) Uani 1 1 d U
O40 O 0.8109(9) -0.0244(7) 0.6450(6) 0.020(3) Uani 1 1 d .
O41 O 0.7868(8) 0.0816(6) 0.7379(6) 0.013(2) Uani 1 1 d .
O42 O 0.8081(8) 0.2482(7) 0.4919(6) 0.018(3) Uani 1 1 d .
O43 O 1.1010(8) 0.4550(6) 0.7358(6) 0.014(2) Uani 1 1 d U
O44 O 0.7917(8) 0.0717(7) 1.0133(6) 0.019(3) Uani 1 1 d U
O45 O 0.7396(8) 0.5470(7) 0.7456(6) 0.015(2) Uani 1 1 d .
O46 O 0.5737(8) 0.5232(7) 0.6783(7) 0.024(3) Uani 1 1 d .
O47 O 0.8333(9) 0.6883(7) 0.7110(7) 0.028(3) Uani 1 1 d U
O48 O 1.2194(9) 0.3552(7) 0.6526(7) 0.023(3) Uani 1 1 d .
O49 O 0.5618(8) 0.4266(7) 0.9539(6) 0.018(3) Uani 1 1 d U
O50 O 1.1128(8) 0.3037(7) 0.7753(6) 0.015(2) Uani 1 1 d U
O51 O 1.2148(8) 0.2779(7) 0.8959(6) 0.021(3) Uani 1 1 d .
O52 O 1.1481(9) 0.1204(8) 0.6071(7) 0.030(3) Uani 1 1 d .
O53 O 1.0598(8) 0.1885(7) 0.8683(6) 0.015(2) Uani 1 1 d U
O54 O 0.8014(9) -0.0707(7) 0.7775(7) 0.023(3) Uani 1 1 d .
O55 O 0.7058(8) 0.2699(6) 0.6213(6) 0.017(3) Uani 1 1 d .
O56 O 0.6350(10) 0.0193(8) 0.5770(7) 0.031(3) Uani 1 1 d .
O57 O 0.6401(8) -0.0052(7) 0.7221(6) 0.018(3) Uani 1 1 d U
O58 O 0.6214(9) -0.0759(7) 0.8570(7) 0.025(3) Uani 1 1 d .
O59 O 0.7347(8) 0.4924(6) 0.9044(6) 0.014(2) Uani 1 1 d .
O60 O 0.9946(9) 0.5519(7) 0.8986(7) 0.022(3) Uani 1 1 d .
O61 O 0.8249(8) 0.5912(7) 0.9878(7) 0.020(3) Uani 1 1 d .
O62 O 1.0638(9) 0.2600(7) 0.6546(6) 0.020(3) Uani 1 1 d .
O64 O 0.6578(18) 0.2194(17) 1.3832(16) 0.131(12) Uani 1 1 d .
N21 N 0.605(2) 0.2527(19) 1.3383(13) 0.080(8) Uani 1 1 d .
O65 O 0.6126(10) 0.2310(8) 1.2772(8) 0.034(2) Uani 1 1 d .

loop_
_atom_site_aniso_label
_atom_site_aniso_U_11
_atom_site_aniso_U_22
_atom_site_aniso_U_33
_atom_site_aniso_U_23
_atom_site_aniso_U_13
_atom_site_aniso_U_12
W1 0.0110(3) 0.0202(4) 0.0113(3) 0.0015(3) -0.0027(2) -0.0009(2)
Ag1 0.0242(7) 0.0206(7) 0.0293(8) -0.0035(6) -0.0049(6) -0.0002(5)
P1 0.0089(18) 0.013(2) 0.007(2) 0.0020(16) -0.0034(15) 0.0001(15)
O1 0.011(3) 0.018(4) 0.012(4) 0.002(3) -0.002(3) -0.004(3)
O1W 0.048(10) 0.080(12) 0.031(10) -0.016(9) -0.014(8) 0.020(9)
N1 0.020(7) 0.016(7) 0.015(8) 0.005(6) -0.003(6) 0.001(6)
C1 0.004(7) 0.031(10) 0.026(11) -0.001(8) 0.000(7) -0.001(7)
W2 0.0137(3) 0.0257(4) 0.0117(4) -0.0007(3) -0.0005(3) 0.0015(3)
Ag2 0.0497(10) 0.0338(9) 0.0172(8) -0.0044(7) -0.0092(7) -0.0093(7)
P2 0.0092(18) 0.010(2) 0.011(2) -0.0018(16) -0.0018(15) -0.0007(14)
O2 0.014(3) 0.014(3) 0.013(4) -0.002(3) -0.003(3) -0.002(3)
N2 0.032(9) 0.044(10) 0.017(9) 0.008(8) -0.012(7) -0.001(8)
C2 0.015(5) 0.015(5) 0.012(5) -0.002(4) -0.005(4) -0.002(4)
O2W 0.182(15) 0.183(15) 0.181(15) -0.015(5) -0.007(5) -0.018(5)
W3 0.0125(3) 0.0203(4) 0.0100(3) -0.0023(3) -0.0018(2) 0.0008(2)
Ag3 0.0567(11) 0.0467(10) 0.0123(8) 0.0043(7) -0.0037(7) 0.0036(8)
O3 0.024(6) 0.013(6) 0.009(6) 0.007(5) -0.004(5) -0.001(5)
O3W 0.048(10) 0.037(10) 0.110(18) -0.021(11) 0.017(11) -0.009(8)
N3 0.026(8) 0.020(8) 0.012(8) -0.001(6) -0.010(6) 0.005(6)
C3 0.045(14) 0.08(2) 0.046(17) 0.019(15) 0.003(10) -0.019(13)
W4 0.0149(3) 0.0217(4) 0.0090(3) 0.0031(3) -0.0025(3) -0.0005(3)
Ag4 0.0438(9) 0.0451(10) 0.0154(8) 0.0093(7) -0.0105(7) -0.0161(7)
O4 0.037(5) 0.040(5) 0.025(5) 0.003(4) -0.005(4) 0.003(4)
O4W 0.10(2) 0.25(4) 0.21(4) -0.14(3) 0.01(2) -0.01(2)
N4 0.060(14) 0.059(14) 0.047(14) 0.000(12) -0.009(11) 0.013(12)
C4 0.044(6) 0.035(6) 0.041(7) -0.003(5) 0.005(4) 0.001(5)
W5 0.0186(3) 0.0169(4) 0.0170(4) 0.0015(3) -0.0042(3) -0.0037(3)
Ag5 0.0598(11) 0.0540(11) 0.0140(8) 0.0025(8) -0.0050(8) 0.0072(9)
O5 0.009(2) 0.009(2) 0.009(2) -0.0007(10) -0.0011(10) -0.0007(10)
O5W 0.058(14) 0.112(19) 0.21(3) 0.10(2) 0.027(16) 0.025(13)
N5 0.031(9) 0.033(9) 0.014(8) 0.003(7) -0.002(7) 0.010(7)
C5 0.038(6) 0.040(7) 0.036(7) -0.003(5) -0.006(5) -0.004(5)
W6 0.0218(4) 0.0198(4) 0.0158(4) -0.0013(3) -0.0097(3) -0.0039(3)
Ag6 0.0479(10) 0.0385(10) 0.0326(10) -0.0094(8) 0.0018(8) 0.0088(8)
O6 0.016(6) 0.016(6) 0.010(6) -0.002(5) -0.004(5) -0.002(4)
N6 0.026(8) 0.021(8) 0.021(9) 0.002(7) -0.002(7) 0.004(6)
C6 0.046(13) 0.032(12) 0.024(12) 0.006(9) 0.002(10) 0.010(10)
O6W 0.11(3) 0.10(2) 0.44(8) -0.01(3) 0.01(3) -0.01(2)
W7 0.0122(3) 0.0229(4) 0.0126(4) 0.0025(3) -0.0057(3) 0.0008(3)
Ag7 0.0684(13) 0.0485(11) 0.0320(10) -0.0016(9) -0.0200(9) -0.0149(9)
O7 0.036(7) 0.023(7) 0.019(7) 0.003(6) -0.009(6) -0.002(6)
N7 0.049(12) 0.078(15) 0.022(11) -0.001(10) -0.007(9) -0.027(11)
C7 0.027(11) 0.042(13) 0.064(18) 0.004(12) 0.002(11) -0.004(10)
O63 0.071(7) 0.069(7) 0.070(7) -0.002(5) -0.008(5) -0.002(5)
W8 0.0171(3) 0.0183(4) 0.0195(4) -0.0050(3) -0.0061(3) 0.0007(3)
O8 0.010(5) 0.024(6) 0.021(7) -0.004(5) 0.006(5) -0.002(5)
N8 0.062(13) 0.033(10) 0.030(11) 0.000(9) 0.006(10) -0.006(9)
C8 0.061(14) 0.009(9) 0.017(10) 0.001(7) -0.008(9) -0.002(8)
W9 0.0158(3) 0.0225(4) 0.0081(3) 0.0007(3) -0.0041(3) 0.0005(3)
O9 0.020(6) 0.025(7) 0.006(6) -0.001(5) -0.002(5) 0.001(5)
N9 0.037(10) 0.035(10) 0.041(12) 0.009(9) -0.022(8) -0.018(8)
C9 0.046(7) 0.048(7) 0.043(7) 0.000(5) -0.009(5) -0.006(5)
W10 0.0123(3) 0.0210(4) 0.0133(4) 0.0026(3) -0.0035(3) 0.0015(3)
O10 0.017(6) 0.027(7) 0.012(6) -0.003(5) -0.005(5) 0.007(5)
N10 0.042(10) 0.045(11) 0.016(9) 0.000(8) 0.003(8) -0.010(8)
C10 0.044(14) 0.076(19) 0.050(17) 0.020(15) -0.035(13) -0.006(13)
W11 0.0151(3) 0.0210(4) 0.0104(3) 0.0039(3) -0.0043(3) -0.0007(3)
O11 0.020(6) 0.032(7) 0.009(6) 0.003(5) -0.005(5) -0.003(5)
N11 0.032(9) 0.027(9) 0.011(8) 0.002(7) 0.002(7) 0.003(7)
C11 0.031(6) 0.029(6) 0.030(6) 0.002(4) -0.005(4) 0.002(4)
W12 0.0118(3) 0.0253(4) 0.0123(4) 0.0022(3) -0.0019(3) -0.0012(3)
O12 0.010(5) 0.014(6) 0.023(7) 0.008(5) -0.008(5) 0.002(4)
N12 0.032(9) 0.030(9) 0.032(10) 0.005(8) -0.012(8) -0.013(7)
C12 0.042(7) 0.039(7) 0.041(7) 0.000(5) -0.011(5) -0.007(5)
W13 0.0134(3) 0.0187(4) 0.0255(4) -0.0018(3) -0.0047(3) -0.0027(3)
O13 0.021(6) 0.018(6) 0.013(6) 0.000(5) -0.001(5) 0.002(5)
N13 0.023(5) 0.023(5) 0.022(5) -0.001(4) -0.010(4) -0.005(4)
C13 0.041(7) 0.042(7) 0.035(7) 0.003(5) -0.001(5) -0.005(5)
W14 0.0179(3) 0.0222(4) 0.0074(3) -0.0002(3) -0.0033(3) -0.0007(3)
O14 0.019(4) 0.019(4) 0.013(4) 0.006(4) -0.003(4) 0.001(3)
N14 0.023(5) 0.019(5) 0.016(5) 0.004(4) -0.007(4) -0.006(4)
C14 0.029(6) 0.025(6) 0.027(6) 0.001(4) -0.005(4) -0.008(4)
W15 0.0134(3) 0.0193(4) 0.0126(4) 0.0002(3) -0.0060(3) 0.0010(3)
O15 0.017(4) 0.013(4) 0.015(4) -0.005(3) -0.009(3) 0.000(3)
N15 0.035(9) 0.019(8) 0.019(9) 0.009(7) 0.000(7) 0.005(7)
C15 0.033(10) 0.022(10) 0.024(11) -0.005(8) -0.007(8) 0.015(8)
W16 0.0197(3) 0.0155(4) 0.0174(4) 0.0016(3) -0.0050(3) -0.0008(3)
O16 0.019(6) 0.027(7) 0.006(6) -0.001(5) 0.002(5) 0.001(5)
N16 0.017(7) 0.032(9) 0.019(9) -0.008(7) -0.007(6) -0.005(6)
C16 0.041(7) 0.039(7) 0.037(7) -0.001(5) -0.008(5) 0.001(5)
W17 0.0115(3) 0.0212(4) 0.0117(3) 0.0006(3) -0.0054(3) -0.0005(3)
O17 0.037(5) 0.040(5) 0.025(5) 0.003(4) -0.005(4) 0.003(4)
N17 0.031(8) 0.024(8) 0.013(8) 0.005(7) 0.011(7) -0.002(7)
C17 0.061(14) 0.027(11) 0.012(10) -0.006(8) -0.020(9) 0.012(10)
W18 0.0197(3) 0.0182(4) 0.0143(4) -0.0043(3) -0.0042(3) -0.0017(3)
O18 0.012(6) 0.034(8) 0.039(9) 0.007(7) -0.012(6) 0.002(5)
N18 0.018(5) 0.021(5) 0.018(5) -0.003(4) -0.005(4) -0.006(4)
C18 0.044(12) 0.030(12) 0.024(11) 0.008(9) -0.010(9) 0.002(9)
O19 0.014(6) 0.012(6) 0.018(7) 0.001(5) 0.002(5) -0.008(4)
N19 0.012(7) 0.024(8) 0.011(7) -0.003(6) 0.003(5) -0.010(5)
C19 0.027(6) 0.029(6) 0.025(6) -0.006(4) -0.005(4) -0.004(4)
O20 0.021(6) 0.023(7) 0.014(7) -0.004(5) -0.006(5) -0.007(5)
N20 0.034(9) 0.034(10) 0.019(9) 0.004(7) -0.015(7) -0.006(7)
C20 0.020(5) 0.017(5) 0.019(5) 0.004(4) -0.004(4) -0.002(4)
O21 0.023(4) 0.016(4) 0.017(4) 0.004(4) -0.006(4) -0.006(3)
C21 0.036(11) 0.045(13) 0.016(10) 0.004(9) -0.006(9) -0.009(9)
O22 0.013(6) 0.029(7) 0.042(9) 0.005(6) -0.003(6) -0.008(5)
C22 0.029(6) 0.025(6) 0.023(6) 0.002(4) -0.006(4) -0.003(4)
O23 0.011(6) 0.018(6) 0.030(8) -0.001(5) -0.003(5) 0.003(5)
C23 0.022(4) 0.022(4) 0.022(4) -0.0014(10) -0.0012(10) -0.0018(10)
O24 0.027(7) 0.023(7) 0.042(9) -0.014(6) -0.016(6) -0.002(5)
C24 0.012(5) 0.016(5) 0.019(5) -0.004(4) -0.004(4) -0.001(4)
O25 0.018(3) 0.018(3) 0.018(3) -0.0013(10) -0.0018(10) -0.0007(10)
O26 0.014(5) 0.012(6) 0.011(6) -0.002(5) -0.005(4) -0.001(4)
O27 0.012(6) 0.029(7) 0.020(7) -0.011(6) -0.003(5) -0.004(5)
O28 0.011(4) 0.022(4) 0.019(4) 0.004(4) 0.002(3) 0.003(3)
O29 0.009(5) 0.037(7) 0.022(7) 0.006(6) -0.002(5) 0.002(5)
O30 0.015(4) 0.018(4) 0.011(4) 0.002(3) -0.006(3) -0.002(3)
O31 0.034(7) 0.017(6) 0.010(6) -0.002(5) -0.005(5) -0.003(5)
O32 0.013(5) 0.020(6) 0.016(6) -0.001(5) -0.011(5) -0.002(4)
O33 0.017(6) 0.029(7) 0.011(6) 0.005(5) -0.004(5) 0.002(5)
O34 0.008(4) 0.017(4) 0.014(4) -0.002(4) -0.001(3) -0.001(3)
O35 0.047(8) 0.028(7) 0.012(7) 0.009(6) -0.007(6) -0.007(6)
O36 0.014(6) 0.021(6) 0.017(7) -0.001(5) -0.005(5) 0.001(5)
O37 0.011(6) 0.025(7) 0.030(8) -0.002(6) 0.002(5) 0.004(5)
O38 0.011(5) 0.022(6) 0.015(6) 0.002(5) -0.006(5) -0.003(4)
O39 0.019(3) 0.019(3) 0.019(3) -0.0013(10) -0.0017(10) -0.0013(10)
O40 0.026(7) 0.018(6) 0.018(7) -0.008(5) 0.002(5) -0.006(5)
O41 0.014(5) 0.009(5) 0.016(6) -0.003(5) 0.000(5) -0.004(4)
O42 0.020(6) 0.030(7) 0.004(6) -0.002(5) -0.001(5) 0.004(5)
O43 0.018(4) 0.011(4) 0.014(4) 0.001(3) 0.001(3) -0.002(3)
O44 0.021(4) 0.022(4) 0.014(4) 0.004(4) -0.001(4) 0.004(4)
O45 0.018(6) 0.016(6) 0.014(6) -0.004(5) -0.005(5) -0.004(5)
O46 0.014(6) 0.028(7) 0.030(8) 0.007(6) -0.005(5) 0.000(5)
O47 0.030(5) 0.024(5) 0.027(5) 0.009(4) 0.001(4) 0.003(4)
O48 0.018(6) 0.022(7) 0.030(8) -0.005(6) -0.003(5) -0.007(5)
O49 0.013(4) 0.021(4) 0.020(4) 0.001(4) -0.004(4) 0.004(3)
O50 0.013(4) 0.018(4) 0.016(4) 0.006(4) -0.009(3) -0.008(3)
O51 0.015(6) 0.024(7) 0.023(7) 0.004(5) -0.009(5) 0.003(5)
O52 0.021(7) 0.034(8) 0.035(9) 0.002(7) 0.008(6) -0.003(6)
O53 0.016(4) 0.017(4) 0.014(4) -0.003(4) -0.003(3) -0.002(3)
O54 0.023(6) 0.019(6) 0.028(8) -0.006(6) -0.009(6) 0.005(5)
O55 0.017(6) 0.013(6) 0.020(7) 0.005(5) -0.004(5) -0.002(4)
O56 0.038(8) 0.034(8) 0.024(8) 0.002(6) -0.022(6) -0.001(6)
O57 0.018(4) 0.022(4) 0.014(4) 0.001(4) -0.005(4) 0.000(3)
O58 0.026(7) 0.023(7) 0.028(8) 0.002(6) -0.001(6) -0.008(5)
O59 0.016(6) 0.016(6) 0.012(6) -0.001(5) -0.009(5) -0.002(4)
O60 0.023(6) 0.018(6) 0.028(8) -0.013(6) -0.006(5) -0.005(5)
O61 0.016(6) 0.019(6) 0.026(7) -0.003(5) 0.003(5) -0.001(5)
O62 0.025(6) 0.029(7) 0.006(6) 0.001(5) 0.003(5) -0.001(5)
O64 0.082(17) 0.15(2) 0.14(3) 0.10(2) -0.040(17) 0.006(16)
N21 0.079(18) 0.12(2) 0.037(15) 0.015(15) -0.006(13) -0.001(17)
O65 0.037(5) 0.040(5) 0.025(5) 0.003(4) -0.005(4) 0.003(4)

loop_
_atom_type_symbol
_atom_type_description
_atom_type_scat_dispersion_real
_atom_type_scat_dispersion_imag
_atom_type_scat_source
C C 0.0033 0.0016 'International Tables Vol C Tables 4.2.6.8 and 6.1.1.4'
H H 0.0000 0.0000 'International Tables Vol C Tables 4.2.6.8 and 6.1.1.4'
N N 0.0061 0.0033 'International Tables Vol C Tables 4.2.6.8 and 6.1.1.4'
O O 0.0106 0.0060 'International Tables Vol C Tables 4.2.6.8 and 6.1.1.4'
P P 0.1023 0.0942 'International Tables Vol C Tables 4.2.6.8 and 6.1.1.4'
Ag Ag -0.8971 1.1015 'International Tables Vol C Tables 4.2.6.8 and 6.1.1.4'
W W -0.8490 6.8722 'International Tables Vol C Tables 4.2.6.8 and 6.1.1.4'

loop_
_geom_angle_atom_site_label_1
_geom_angle_atom_site_label_2
_geom_angle_atom_site_label_3
_geom_angle
_geom_angle_site_symmetry_1
_geom_angle_site_symmetry_3
O37 W1 O36 97.5(5) . .
O37 W1 O17 100.0(6) . .
O36 W1 O17 88.3(6) . .
O37 W1 O32 99.6(5) . .
O36 W1 O32 162.7(5) . .
O17 W1 O32 85.8(5) . .
O37 W1 O34 101.5(5) . .
O36 W1 O34 88.9(5) . .
O17 W1 O34 158.5(5) . .
O32 W1 O34 90.6(5) . .
O37 W1 O3 174.5(5) . .
O36 W1 O3 81.3(4) . .
O17 W1 O3 85.4(5) . .
O32 W1 O3 82.0(4) . .
O34 W1 O3 73.2(4) . .
N1 Ag1 N6 168.2(6) . .
O1 P1 O2 111.5(6) . .
O1 P1 O3 112.5(6) . .
O2 P1 O3 111.9(6) . .
O1 P1 O41 106.2(6) . .
O2 P1 O41 107.3(6) . .
O3 P1 O41 107.1(6) . .
P1 O1 W11 128.6(6) . .
P1 O1 W15 129.6(6) . .
W11 O1 W15 90.0(4) . .
C24 N1 N16 105.5(15) . .
C24 N1 Ag1 136.4(13) . .
N16 N1 Ag1 117.3(10) . .
N12 C1 N15 111.5(16) . .
N12 C1 C23 125.2(18) . .
N15 C1 C23 123.1(16) . .
O52 W2 O38 102.3(6) . .
O52 W2 O62 98.5(6) . .
O38 W2 O62 88.7(5) . .
O52 W2 O29 101.4(6) . .
O38 W2 O29 156.2(5) . .
O62 W2 O29 90.4(5) . .
O52 W2 O20 99.7(6) . .
O38 W2 O20 84.5(5) . .
O62 W2 O20 161.5(5) . .
O29 W2 O20 88.9(5) . .
O52 W2 O2 173.7(6) . .
O38 W2 O2 84.0(4) . .
O62 W2 O2 81.0(4) . .
O29 W2 O2 72.4(4) . .
O20 W2 O2 81.1(4) . .
N19 Ag2 O49 134.0(5) 2_767 .
N19 Ag2 N17 127.0(5) 2_767 .
O49 Ag2 N17 98.7(5) . .
O5 P2 O4 112.1(7) . .
O5 P2 O6 112.3(6) . .
O4 P2 O6 110.3(7) . .
O5 P2 O26 107.4(6) . .
O4 P2 O26 107.1(7) . .
O6 P2 O26 107.4(6) . .
P1 O2 W14 128.4(6) . .
P1 O2 W2 128.4(6) . .
W14 O2 W2 90.3(4) . .
C15 N2 N10 104.6(16) . .
C15 N2 Ag5 134.2(14) . 1_456
N10 N2 Ag5 117.3(11) . 1_456
N14 C2 N3 111.3(16) . .
N14 C2 C22 125.2(16) . .
N3 C2 C22 123.5(16) . .
O49 W3 O59 98.3(5) . .
O49 W3 O36 96.5(5) . .
O59 W3 O36 165.0(5) . .
O49 W3 O13 101.8(5) . .
O59 W3 O13 86.1(5) . .
O36 W3 O13 88.8(5) . .
O49 W3 O28 97.9(5) . .
O59 W3 O28 90.4(5) . .
O36 W3 O28 89.7(5) . .
O13 W3 O28 160.3(5) . .
O49 W3 O6 171.6(5) . .
O59 W3 O6 83.0(4) . .
O36 W3 O6 82.5(4) . .
O13 W3 O6 86.5(4) . .
O28 W3 O6 73.8(4) . .
N11 Ag3 N3 150.7(6) . .
P1 O3 W7 127.0(7) . .
P1 O3 W1 128.0(6) . .
W7 O3 W1 90.6(4) . .
N13 N3 C2 104.7(14) . .
N13 N3 Ag3 114.5(10) . .
C2 N3 Ag3 140.6(13) . .
N4 C3 C4 117(3) . .
O11 W4 O27 100.8(6) . .
O11 W4 O14 101.1(5) . .
O27 W4 O14 90.8(5) . .
O11 W4 O19 95.3(6) . .
O27 W4 O19 163.4(5) . .
O14 W4 O19 90.1(5) . .
O11 W4 O12 102.2(5) . .
O27 W4 O12 87.3(5) . .
O14 W4 O12 156.6(5) . .
O19 W4 O12 85.3(5) . .
O11 W4 O4 172.9(5) . .
O27 W4 O4 83.7(5) . .
O14 W4 O4 73.2(5) . .
O19 W4 O4 80.7(5) . .
O12 W4 O4 83.4(5) . .
N14 Ag4 N16 158.7(6) 1_655 .
N14 Ag4 O51 109.3(5) 1_655 .
N16 Ag4 O51 91.7(5) . .
P2 O4 W4 128.8(7) . .
P2 O4 W12 126.9(8) . .
W4 O4 W12 90.2(5) . .
C3 N4 C5 123(2) . .
C3 C4 C7 123(3) . .
O58 W5 O32 102.1(5) . .
O58 W5 O21 102.6(6) . .
O32 W5 O21 85.3(5) . .
O58 W5 O57 101.2(6) . .
O32 W5 O57 90.3(5) . .
O21 W5 O57 156.2(5) . .
O58 W5 O54 100.0(6) . .
O32 W5 O54 157.9(5) . .
O21 W5 O54 89.2(5) . .
O57 W5 O54 86.2(5) . .
O58 W5 O41 171.4(5) . .
O32 W5 O41 84.7(4) . .
O21 W5 O41 83.1(4) . .
O57 W5 O41 73.2(5) . .
O54 W5 O41 73.4(4) . .
N2 Ag5 N5 169.8(6) 1_654 .
P2 O5 W17 129.0(6) . .
P2 O5 W9 128.0(5) . .
W17 O5 W9 89.5(4) . .
N6 N5 N15 108.0(14) . .
N6 N5 Ag5 130.8(11) . .
N15 N5 Ag5 120.6(12) . .
N4 C5 C8 121(2) . .
O56 W6 O10 102.7(6) . .
O56 W6 O40 102.9(6) . .
O10 W6 O40 90.6(5) . .
O56 W6 O23 101.6(6) . .
O10 W6 O23 84.8(5) . .
O40 W6 O23 155.5(5) . .
O56 W6 O57 101.5(6) . .
O10 W6 O57 155.4(5) . .
O40 W6 O57 88.0(5) . .
O23 W6 O57 86.3(5) . .
O56 W6 O41 172.8(5) . .
O10 W6 O41 83.6(4) . .
O40 W6 O41 73.4(4) . .
O23 W6 O41 82.1(4) . .
O57 W6 O41 72.5(4) . .
N15 Ag6 N20 170.7(6) 2_757 .
N15 Ag6 O1W 91.0(5) 2_757 .
N20 Ag6 O1W 96.5(5) . .
P2 O6 W3 126.9(6) . .
P2 O6 W10 127.8(6) . .
W3 O6 W10 91.3(4) . .
N5 N6 N12 111.9(14) . .
N5 N6 Ag1 126.2(12) . .
N12 N6 Ag1 117.1(12) . .
N8 C6 C23 118(2) . .
O18 W7 O23 98.3(6) . .
O18 W7 O55 103.2(6) . .
O23 W7 O55 87.0(5) . .
O18 W7 O34 98.8(5) . .
O23 W7 O34 92.3(5) . .
O55 W7 O34 157.9(5) . .
O18 W7 O16 97.5(6) . .
O23 W7 O16 164.0(5) . .
O55 W7 O16 87.0(5) . .
O34 W7 O16 87.8(5) . .
O18 W7 O3 172.6(5) . .
O23 W7 O3 82.0(5) . .
O55 W7 O3 84.2(4) . .
O34 W7 O3 73.8(4) . .
O16 W7 O3 82.6(4) . .
N13 Ag7 O63 132.0(6) . .
N13 Ag7 N18 121.3(5) . 2_767
O63 Ag7 N18 101.7(6) . 2_767
W13 O7 W17 152.0(8) . .
C9 N7 C19 124(2) . .
C4 C7 C8 120(2) . .
N21 O63 Ag7 108.0(18) . .
O24 W8 O31 103.2(6) . .
O24 W8 O20 102.9(6) . .
O31 W8 O20 87.0(5) . .
O24 W8 O54 99.5(6) . .
O31 W8 O54 91.3(5) . .
O20 W8 O54 157.3(5) . .
O24 W8 O40 99.4(6) . .
O31 W8 O40 157.4(5) . .
O20 W8 O40 87.7(5) . .
O54 W8 O40 85.2(5) . .
O24 W8 O41 169.6(5) . .
O31 W8 O41 84.5(4) . .
O20 W8 O41 84.2(4) . .
O54 W8 O41 73.1(4) . .
O40 W8 O41 73.0(4) . .
W13 O8 W16 122.7(6) . .
C6 N8 C18 120(2) . .
C7 C8 C5 116(2) . .
C7 C8 C15 121(2) . .
C5 C8 C15 123.2(18) . .
O35 W9 O39 101.1(6) . .
O35 W9 O9 98.7(6) . .
O39 W9 O9 89.5(5) . .
O35 W9 O13 100.5(6) . .
O39 W9 O13 158.4(5) . .
O9 W9 O13 87.5(5) . .
O35 W9 O33 98.8(6) . .
O39 W9 O33 91.3(5) . .
O9 W9 O33 162.0(5) . .
O13 W9 O33 85.2(5) . .
O35 W9 O5 174.8(5) . .
O39 W9 O5 73.8(4) . .
O9 W9 O5 82.1(4) . .
O13 W9 O5 84.7(4) . .
O33 W9 O5 80.9(4) . .
W11 O9 W9 163.8(6) . .
C12 N9 C14 123(2) . .
N7 C9 C10 121(2) . .
O46 W10 O12 102.4(5) . .
O46 W10 O16 100.1(6) . .
O12 W10 O16 90.4(5) . .
O46 W10 O28 100.3(5) . .
O12 W10 O28 156.6(5) . .
O16 W10 O28 91.1(5) . .
O46 W10 O45 95.5(5) . .
O12 W10 O45 85.6(5) . .
O16 W10 O45 164.4(5) . .
O28 W10 O45 86.7(5) . .
O46 W10 O6 171.5(5) . .
O12 W10 O6 84.6(4) . .
O16 W10 O6 84.6(4) . .
O28 W10 O6 72.3(4) . .
O45 W10 O6 80.0(4) . .
W6 O10 W14 153.1(7) . .
N20 N10 N2 110.5(16) . .
C9 C10 C11 119(2) . .
O44 W11 O9 98.4(6) . .
O44 W11 O30 99.4(5) . .
O9 W11 O30 90.5(5) . .
O44 W11 O21 98.0(5) . .
O9 W11 O21 163.3(5) . .
O30 W11 O21 89.6(5) . .
O44 W11 O17 101.6(5) . .
O9 W11 O17 88.3(5) . .
O30 W11 O17 158.9(5) . .
O21 W11 O17 85.6(6) . .
O44 W11 O1 172.7(4) . .
O9 W11 O1 82.8(4) . .
O30 W11 O1 73.4(4) . .
O21 W11 O1 81.3(4) . .
O17 W11 O1 85.6(5) . .
C15 N11 N20 105.9(15) . .
C15 N11 Ag3 131.2(12) . .
N20 N11 Ag3 121.8(11) . .
C20 C11 C10 120(2) . .
O48 W12 O50 102.7(5) . .
O48 W12 O14 99.9(6) . .
O50 W12 O14 157.3(5) . .
O48 W12 O43 98.9(5) . .
O50 W12 O43 85.8(5) . .
O14 W12 O43 88.8(5) . .
O48 W12 O62 97.3(5) . .
O50 W12 O62 87.7(5) . .
O14 W12 O62 91.4(5) . .
O43 W12 O62 163.5(5) . .
O48 W12 O4 173.0(6) . .
O50 W12 O4 84.2(5) . .
O14 W12 O4 73.2(5) . .
O43 W12 O4 82.4(5) . .
O62 W12 O4 82.0(5) . .
W10 O12 W4 151.3(7) . .
C1 N12 N6 104.8(17) . .
N9 C12 C16 117(2) . .
O22 W13 O7 104.2(6) . .
O22 W13 O8 99.2(5) . .
O7 W13 O8 156.6(5) . .
O22 W13 O43 102.4(6) . .
O7 W13 O43 84.7(5) . .
O8 W13 O43 89.3(5) . .
O22 W13 O60 100.3(6) . .
O7 W13 O60 88.5(5) . .
O8 W13 O60 88.4(5) . .
O43 W13 O60 157.3(5) . .
O22 W13 O26 169.7(5) . .
O7 W13 O26 83.7(5) . .
O8 W13 O26 73.2(4) . .
O43 W13 O26 84.7(4) . .
O60 W13 O26 73.1(4) . .
W3 O13 W9 149.7(7) . .
N17 N13 N3 107.1(14) . .
N17 N13 Ag7 121.0(12) . .
N3 N13 Ag7 131.7(11) . .
C18 C13 C21 121(2) . .
O42 W14 O19 100.0(5) . .
O42 W14 O55 101.8(5) . .
O19 W14 O55 89.5(5) . .
O42 W14 O29 99.5(5) . .
O19 W14 O29 92.3(5) . .
O55 W14 O29 157.9(5) . .
O42 W14 O10 96.1(5) . .
O19 W14 O10 163.6(5) . .
O55 W14 O10 84.2(5) . .
O29 W14 O10 88.0(5) . .
O42 W14 O2 172.2(4) . .
O19 W14 O2 83.4(4) . .
O55 W14 O2 85.2(4) . .
O29 W14 O2 73.2(5) . .
O10 W14 O2 81.0(4) . .
W12 O14 W4 123.3(6) . .
C2 N14 N17 105.3(14) . .
C2 N14 Ag4 133.0(12) . 1_455
N17 N14 Ag4 120.4(10) . 1_455
N9 C14 C22 120(2) . .
O25 W15 O53 99.9(5) . .
O25 W15 O38 102.8(5) . .
O53 W15 O38 91.2(5) . .
O25 W15 O30 100.0(5) . .
O53 W15 O30 91.0(5) . .
O38 W15 O30 156.4(4) . .
O25 W15 O31 96.2(5) . .
O53 W15 O31 163.9(5) . .
O38 W15 O31 84.6(5) . .
O30 W15 O31 86.9(5) . .
O25 W15 O1 171.8(5) . .
O53 W15 O1 84.2(4) . .
O38 W15 O1 84.1(4) . .
O30 W15 O1 72.7(4) . .
O31 W15 O1 80.0(4) . .
W18 O15 W16 123.4(5) . .
C1 N15 N5 103.7(14) . .
C1 N15 Ag6 131.9(11) . 2_757
N5 N15 Ag6 123.0(11) . 2_757
N11 C15 N2 110.1(16) . .
N11 C15 C8 124.3(17) . .
N2 C15 C8 125.5(18) . .
O47 W16 O45 102.4(6) . .
O47 W16 O15 100.3(6) . .
O45 W16 O15 91.6(5) . .
O47 W16 O8 101.5(6) . .
O45 W16 O8 155.7(5) . .
O15 W16 O8 88.0(5) . .
O47 W16 O27 101.8(6) . .
O45 W16 O27 85.5(5) . .
O15 W16 O27 157.8(5) . .
O8 W16 O27 85.9(5) . .
O47 W16 O26 171.3(6) . .
O45 W16 O26 84.0(4) . .
O15 W16 O26 73.5(4) . .
O8 W16 O26 72.6(4) . .
O27 W16 O26 84.3(4) . .
W10 O16 W7 161.5(6) . .
N19 N16 N1 108.1(14) . .
N19 N16 Ag4 121.7(11) . .
N1 N16 Ag4 129.4(12) . .
C17 C16 C12 123(2) . .
O51 W17 O50 101.2(5) . .
O51 W17 O39 102.1(5) . .
O50 W17 O39 156.6(5) . .
O51 W17 O7 98.4(6) . .
O50 W17 O7 86.6(5) . .
O39 W17 O7 91.6(5) . .
O51 W17 O53 98.4(5) . .
O50 W17 O53 87.2(5) . .
O39 W17 O53 87.8(5) . .
O7 W17 O53 163.0(5) . .
O51 W17 O5 176.1(5) . .
O50 W17 O5 82.6(4) . .
O39 W17 O5 74.1(4) . .
O7 W17 O5 81.0(5) . .
O53 W17 O5 82.5(4) . .
W1 O17 W11 149.9(8) . .
N13 N17 N14 111.7(14) . .
N13 N17 Ag2 115.1(12) . .
N14 N17 Ag2 133.2(11) . .
C16 C17 C22 119(2) . .
O61 W18 O33 104.2(5) . .
O61 W18 O60 104.5(5) . .
O33 W18 O60 90.1(5) . .
O61 W18 O59 100.9(5) . .
O33 W18 O59 85.3(5) . .
O60 W18 O59 154.5(5) . .
O61 W18 O15 99.6(5) . .
O33 W18 O15 156.0(5) . .
O60 W18 O15 86.8(5) . .
O59 W18 O15 87.4(5) . .
O61 W18 O26 171.9(5) . .
O33 W18 O26 83.6(4) . .
O60 W18 O26 73.0(5) . .
O59 W18 O26 81.6(4) . .
O15 W18 O26 72.7(4) . .
C24 N18 N19 104.9(13) . .
C24 N18 Ag7 128.6(12) . 2_767
N19 N18 Ag7 116.2(10) . 2_767
C13 C18 N8 122(2) . .
W14 O19 W4 164.4(6) . .
N16 N19 N18 109.4(14) . .
N16 N19 Ag2 132.5(12) . 2_767
N18 N19 Ag2 115.9(10) . 2_767
N7 C19 C20 119.2(18) . .
W8 O20 W2 150.7(7) . .
N10 N20 N11 108.8(15) . .
N10 N20 Ag6 116.9(12) . .
N11 N20 Ag6 129.1(12) . .
C11 C20 C19 116.8(17) . .
C11 C20 C24 121.2(17) . .
C19 C20 C24 121.8(15) . .
W5 O21 W11 151.1(6) . .
C13 C21 C23 118(2) . .
C14 C22 C17 118(2) . .
C14 C22 C2 122.0(18) . .
C17 C22 C2 119.8(18) . .
W7 O23 W6 151.9(7) . .
C6 C23 C21 121.0(18) . .
C6 C23 C1 120.0(18) . .
C21 C23 C1 119.0(18) . .
N1 C24 N18 112.0(16) . .
N1 C24 C20 128.3(17) . .
N18 C24 C20 119.6(15) . .
P2 O26 W16 125.4(6) . .
P2 O26 W13 124.6(5) . .
W16 O26 W13 91.3(4) . .
P2 O26 W18 124.6(6) . .
W16 O26 W18 90.4(3) . .
W13 O26 W18 89.9(4) . .
W4 O27 W16 149.1(7) . .
W10 O28 W3 122.4(5) . .
W2 O29 W14 123.7(7) . .
W11 O30 W15 123.4(5) . .
W8 O31 W15 150.4(7) . .
W5 O32 W1 152.1(6) . .
W18 O33 W9 153.2(7) . .
W7 O34 W1 122.4(5) . .
W1 O36 W3 162.5(7) . .
W2 O38 W15 154.5(7) . .
W9 O39 W17 122.6(6) . .
W6 O40 W8 123.3(6) . .
P1 O41 W5 125.2(6) . .
P1 O41 W8 124.3(6) . .
W5 O41 W8 91.0(4) . .
P1 O41 W6 124.8(6) . .
W5 O41 W6 90.7(4) . .
W8 O41 W6 90.2(4) . .
W12 O43 W13 151.3(6) . .
W16 O45 W10 153.0(6) . .
W3 O49 Ag2 138.9(6) . .
W12 O50 W17 151.6(7) . .
W17 O51 Ag4 138.6(6) . .
W15 O53 W17 162.1(7) . .
W5 O54 W8 122.4(6) . .
W7 O55 W14 151.4(6) . .
W5 O57 W6 123.5(6) . .
W3 O59 W18 151.9(6) . .
W18 O60 W13 124.0(7) . .
W2 O62 W12 163.8(7) . .
O63 N21 O64 124(3) . .
O63 N21 O65 115(2) . .
O64 N21 O65 121(3) . .

loop_
_geom_bond_atom_site_label_1
_geom_bond_atom_site_label_2
_geom_bond_distance
_geom_bond_site_symmetry_2
W1 O37 1.712(11) .
W1 O36 1.884(12) .
W1 O17 1.888(14) .
W1 O32 1.912(11) .
W1 O34 1.943(11) .
W1 O3 2.367(11) .
Ag1 N1 2.180(15) .
Ag1 N6 2.189(15) .
P1 O1 1.508(12) .
P1 O2 1.534(12) .
P1 O3 1.535(11) .
P1 O41 1.572(11) .
O1 W11 2.360(11) .
O1 W15 2.384(10) .
O1W Ag6 2.523(15) .
N1 C24 1.31(2) .
N1 N16 1.38(2) .
C1 N12 1.31(2) .
C1 N15 1.37(2) .
C1 C23 1.44(2) .
W2 O52 1.696(12) .
W2 O38 1.874(12) .
W2 O62 1.876(12) .
W2 O29 1.897(12) .
W2 O20 1.940(12) .
W2 O2 2.387(10) .
Ag2 N19 2.180(15) 2_767
Ag2 O49 2.290(12) .
Ag2 N17 2.290(16) .
P2 O5 1.514(10) .
P2 O4 1.530(15) .
P2 O6 1.543(11) .
P2 O26 1.576(11) .
O2 W14 2.343(11) .
N2 C15 1.36(2) .
N2 N10 1.38(2) .
N2 Ag5 2.131(16) 1_456
C2 N14 1.33(2) .
C2 N3 1.38(2) .
C2 C22 1.43(3) .
W3 O49 1.715(11) .
W3 O59 1.899(12) .
W3 O36 1.904(12) .
W3 O13 1.903(11) .
W3 O28 1.920(11) .
W3 O6 2.315(11) .
Ag3 N11 2.181(15) .
Ag3 N3 2.192(15) .
O3 W7 2.370(11) .
N3 N13 1.38(2) .
C3 N4 1.33(3) .
C3 C4 1.35(4) .
W4 O11 1.704(11) .
W4 O27 1.883(12) .
W4 O14 1.917(11) .
W4 O19 1.930(11) .
W4 O12 1.930(11) .
W4 O4 2.358(14) .
Ag4 N14 2.191(14) 1_655
Ag4 N16 2.206(16) .
Ag4 O51 2.544(13) .
O4 W12 2.375(14) .
N4 C5 1.35(3) .
C4 C7 1.35(3) .
W5 O58 1.698(12) .
W5 O32 1.898(11) .
W5 O21 1.910(12) .
W5 O57 1.916(12) .
W5 O54 1.933(11) .
W5 O41 2.376(11) .
Ag5 N2 2.131(16) 1_654
Ag5 N5 2.153(15) .
O5 W17 2.366(10) .
O5 W9 2.386(10) .
N5 N6 1.29(2) .
N5 N15 1.383(19) .
C5 C8 1.39(3) .
W6 O56 1.701(13) .
W6 O10 1.887(12) .
W6 O40 1.906(11) .
W6 O23 1.937(11) .
W6 O57 1.936(12) .
W6 O41 2.392(12) .
Ag6 N15 2.155(15) 2_757
Ag6 N20 2.167(17) .
O6 W10 2.381(10) .
N6 N12 1.35(2) .
C6 N8 1.34(2) .
C6 C23 1.38(3) .
W7 O18 1.730(12) .
W7 O23 1.858(11) .
W7 O55 1.893(11) .
W7 O34 1.899(11) .
W7 O16 1.935(12) .
Ag7 N13 2.208(16) .
Ag7 O63 2.33(2) .
Ag7 N18 2.393(15) 2_767
O7 W13 1.900(12) .
O7 W17 1.913(12) .
N7 C9 1.31(3) .
N7 C19 1.32(3) .
C7 C8 1.38(3) .
O63 N21 1.21(3) .
W8 O24 1.723(12) .
W8 O31 1.878(12) .
W8 O20 1.895(12) .
W8 O54 1.941(13) .
W8 O40 1.941(13) .
W8 O41 2.385(10) .
O8 W13 1.912(11) .
O8 W16 1.955(11) .
N8 C18 1.39(3) .
C8 C15 1.43(3) .
W9 O35 1.706(13) .
W9 O39 1.902(11) .
W9 O9 1.906(12) .
W9 O13 1.913(11) .
W9 O33 1.936(12) .
O9 W11 1.886(12) .
N9 C12 1.34(3) .
N9 C14 1.33(2) .
C9 C10 1.35(4) .
W10 O46 1.720(11) .
W10 O12 1.858(11) .
W10 O16 1.876(12) .
W10 O28 1.913(12) .
W10 O45 1.973(12) .
O10 W14 1.939(12) .
N10 N20 1.30(2) .
C10 C11 1.42(3) .
W11 O44 1.700(11) .
W11 O30 1.903(10) .
W11 O21 1.929(12) .
W11 O17 1.934(13) .
N11 C15 1.35(2) .
N11 N20 1.38(2) .
C11 C20 1.39(2) .
W12 O48 1.700(12) .
W12 O50 1.889(11) .
W12 O14 1.893(11) .
W12 O43 1.911(11) .
W12 O62 1.921(13) .
C12 C16 1.37(3) .
W13 O22 1.718(12) .
W13 O43 1.928(11) .
W13 O60 1.936(12) .
W13 O26 2.374(11) .
N13 N17 1.33(2) .
C13 C18 1.29(3) .
C13 C21 1.38(3) .
W14 O42 1.718(11) .
W14 O19 1.875(11) .
W14 O55 1.898(11) .
W14 O29 1.909(10) .
N14 N17 1.34(2) .
N14 Ag4 2.191(14) 1_455
C14 C22 1.37(3) .
W15 O25 1.701(11) .
W15 O53 1.874(11) .
W15 O38 1.903(11) .
W15 O30 1.908(11) .
W15 O31 1.953(12) .
O15 W18 1.923(11) .
O15 W16 1.928(11) .
N15 Ag6 2.156(15) 2_757
W16 O47 1.708(12) .
W16 O45 1.851(11) .
W16 O27 1.960(12) .
W16 O26 2.370(10) .
N16 N19 1.30(2) .
C16 C17 1.33(3) .
W17 O51 1.707(11) .
W17 O50 1.899(12) .
W17 O39 1.914(12) .
W17 O53 1.935(11) .
C17 C22 1.40(3) .
W18 O61 1.695(12) .
W18 O33 1.865(11) .
W18 O60 1.889(12) .
W18 O59 1.914(11) .
W18 O26 2.408(11) .
N18 C24 1.33(2) .
N18 N19 1.363(19) .
N18 Ag7 2.393(14) 2_767
N19 Ag2 2.180(15) 2_767
C19 C20 1.44(3) .
C20 C24 1.44(2) .
C21 C23 1.39(3) .
O64 N21 1.25(3) .
N21 O65 1.26(3) .
